data_1564517
loop_
_publ_author_name
'Warren, Lisette R.'
'McGowan, Evana'
'Renton, Margaret'
'Morrison, Carole'
'Funnell, Nicholas P.'

_publ_section_title
;
 Direct evidence for distinct colour origins in ROY polymorphs
;
_journal_name_full 'Chemical Science'
_journal_paper_doi 10.1039/D1SC04051K
_journal_year 2021
_chemical_compound_source 'TCI Chemicals'
_chemical_formula_moiety 'C12 H9 N3 O2 S1'
_chemical_formula_sum 'C12 H9 N3 O2 S'
_chemical_formula_weight 259.29
_chemical_name_common ROY
_chemical_name_systematic
;
5-methyl-2[(2-nitrophenyl)amino]-3-thiophenecarbonitrile
;
_space_group_IT_number 14
_space_group_name_Hall '-P 2ybc'
_space_group_name_H-M_alt 'P 1 21/c 1'
_symmetry_cell_setting monoclinic
_symmetry_space_group_name_Hall '-P 2ybc'
_symmetry_space_group_name_H-M 'P 1 21/c 1'
_atom_sites_solution_hydrogens difmap
_atom_sites_solution_primary geom
_audit_creation_date 2021-01-26
_audit_creation_method 'CRYSTALS_ver_14.61_build_7795 '
_audit_update_record
;
2021-07-22 deposited with the CCDC.	2021-08-27 downloaded from the CCDC.
;
_cell_angle_alpha 90
_cell_angle_beta 89.358(7)
_cell_angle_gamma 90
_cell_formula_units_Z 4
_cell_length_a 3.59640(2)
_cell_length_b 17.60380(6)
_cell_length_c 15.95340(6)
_cell_measurement_reflns_used 1445
_cell_measurement_temperature 293
_cell_measurement_theta_max 23.26
_cell_measurement_theta_min 1.71
_cell_volume 1009.951(8)
_computing_cell_refinement 'USER DEFINED CELL REFINEMENT'
_computing_data_collection 'USER DEFINED DATA COLLECTION'
_computing_data_reduction
; 
 CrysAlisPro (Rigaku Oxford Diffraction, 2017) 
;
_computing_publication_material 'CRYSTALS (Betteridge et al., 2003)'
_computing_structure_refinement 'CRYSTALS (Betteridge et al., 2003)'
_computing_structure_solution 'Model from previously-determined structure'
_diffrn_ambient_pressure 2410000
_diffrn_ambient_temperature 293
_diffrn_measured_fraction_theta_full 0.727
_diffrn_measured_fraction_theta_max 0.688
_diffrn_measurement_device 'four-circle diffractometer'
_diffrn_measurement_device_type 'XtaLAB Synergy, Dualflex, HyPix'
_diffrn_measurement_method \w/2\q
_diffrn_radiation_monochromator mirror
_diffrn_radiation_type 'Mo K\a'
_diffrn_radiation_wavelength 0.71073
_diffrn_reflns_av_R_equivalents 0.070
_diffrn_reflns_av_unetI/netI 0.045
_diffrn_reflns_limit_h_max 3
_diffrn_reflns_limit_h_min -3
_diffrn_reflns_limit_k_max 17
_diffrn_reflns_limit_k_min -17
_diffrn_reflns_limit_l_max 15
_diffrn_reflns_limit_l_min -15
_diffrn_reflns_number 2325
_diffrn_reflns_theta_full 17.427
_diffrn_reflns_theta_max 23.236
_diffrn_reflns_theta_min 1.723
_diffrn_standards_number 0
_exptl_absorpt_coefficient_mu 0.317
_exptl_absorpt_correction_T_max 0.98
_exptl_absorpt_correction_T_min 0.09
_exptl_absorpt_correction_type psi-scan
_exptl_absorpt_process_details '(North et al., 1968)'
_exptl_crystal_colour orange
_exptl_crystal_density_diffrn 1.705
_exptl_crystal_density_meas ?
_exptl_crystal_density_method 'not measured'
_exptl_crystal_description rod
_exptl_crystal_F_000 536
_exptl_crystal_recrystallization_method 'Re-crystallisation from solvent: acetone'
_exptl_crystal_size_max 0.248
_exptl_crystal_size_mid 0.072
_exptl_crystal_size_min 0.050
_refine_diff_density_max 0.74
_refine_diff_density_min -0.77
_refine_ls_extinction_method None
_refine_ls_goodness_of_fit_ref 1.0101
_refine_ls_hydrogen_treatment mixed
_refine_ls_matrix_type full
_refine_ls_number_parameters 82
_refine_ls_number_reflns 956
_refine_ls_number_restraints 94
_refine_ls_R_factor_all 0.1507
_refine_ls_R_factor_gt 0.1045
_refine_ls_shift/su_max 0.0002795
_refine_ls_shift/su_mean 0.0000515
_refine_ls_structure_factor_coef Fsqd
_refine_ls_weighting_details
;
 Method= 
 SQRT(W) = 1/(Data with the key SIGMA(/FO/) in list 6) 
;
_refine_ls_weighting_scheme sigma
_refine_ls_wR_factor_all 0.0470
_refine_ls_wR_factor_gt 0.0435
_refine_ls_wR_factor_ref 0.0470
_reflns_limit_h_max 3
_reflns_limit_h_min -3
_reflns_limit_k_max 17
_reflns_limit_k_min 0
_reflns_limit_l_max 15
_reflns_limit_l_min 0
_reflns_number_gt 670
_reflns_number_total 977
_reflns_threshold_expression I>2.0\s(I)
_oxford_diffrn_Wilson_B_factor 0.00
_oxford_diffrn_Wilson_scale 0.00
_oxford_refine_ls_r_factor_ref 0.1507
_oxford_refine_ls_scale 0.4974(15)
_oxford_reflns_number_all 956
_cod_data_source_file d1sc04051k3.cif
_cod_data_source_block ROY_ON_2p41GPa
_cod_depositor_comments
;
The following automatic conversions were performed:

data item '_exptl_crystal_density_meas' value 'not measured' was
changed to '?' -- the value is perceived as not measured.

Automatic conversion script
Id: cif_fix_values 7556 2019-12-06 15:28:31Z antanas 
;
_cod_original_sg_symbol_H-M 'P 1 21/c 1 '
_cod_original_formula_sum 'C12 H9 N3 O2 S1'
_cod_database_code 1564517
_oxford_refine_reflns_threshold_expression I>-3.0\s(I)
_oxford_refine_ls_r_factor_all 0.1507
_oxford_refine_ls_wr_factor_all 0.0470

loop_
_symmetry_equiv_pos_as_xyz
x,y,z
-x,-y,-z
-x,y+1/2,-z+1/2
x,-y+1/2,z+1/2

loop_
_atom_site_label
_atom_site_type_symbol
_atom_site_fract_x
_atom_site_fract_y
_atom_site_fract_z
_atom_site_U_iso_or_equiv
_atom_site_occupancy
_atom_site_adp_type
_atom_site_refinement_flags_posn
_atom_site_refinement_flags_adp
_atom_site_refinement_flags_occupancy
_atom_site_disorder_assembly
_atom_site_disorder_group
_atom_site_attached_hydrogens
S1 S 0.6920(3) 0.58857(9) 0.43475(10) 0.0374 1.0000 Uani D U . . . .
O1 O 0.4719(9) 0.6333(2) 0.0231(3) 0.0471(12) 1.0000 Uiso D U . . . .
O2 O 0.4780(9) 0.7006(2) 0.1379(3) 0.0458(11) 1.0000 Uiso D U . . . .
N1 N 0.7757(10) 0.6432(3) 0.2758(3) 0.0371(11) 1.0000 Uiso D U . . . .
N2 N 1.3161(11) 0.8078(3) 0.2950(3) 0.0403(13) 1.0000 Uiso D U . . . .
N3 N 0.5512(10) 0.6418(3) 0.0964(3) 0.0414(12) 1.0000 Uiso D U . . . .
C1 C 0.8414(12) 0.5849(4) 0.2239(4) 0.0367(12) 1.0000 Uiso D U . . . .
C2 C 1.0338(14) 0.5217(3) 0.2570(4) 0.0367(13) 1.0000 Uiso D U . . . .
C3 C 1.1095(12) 0.4597(3) 0.2068(4) 0.0358(13) 1.0000 Uiso D U . . . .
C4 C 0.9997(12) 0.4554(3) 0.1237(4) 0.0359(12) 1.0000 Uiso D U . . . .
C5 C 0.8242(12) 0.5175(3) 0.0917(4) 0.0369(12) 1.0000 Uiso D U . . . .
C6 C 0.7468(12) 0.5807(3) 0.1403(4) 0.0352(12) 1.0000 Uiso D U . . . .
C7 C 0.8338(11) 0.6511(3) 0.3602(4) 0.0354(12) 1.0000 Uiso D U . . . .
C8 C 0.9948(12) 0.7161(3) 0.3967(4) 0.0370(13) 1.0000 Uiso D U . . . .
C9 C 0.9962(12) 0.7116(3) 0.4829(4) 0.0401(14) 1.0000 Uiso D U . . . .
C10 C 0.8407(8) 0.6481(3) 0.5159(4) 0.0412(13) 1.0000 Uiso D U . . . .
C11 C 0.8020(8) 0.6215(2) 0.6023(3) 0.0420(15) 1.0000 Uiso D U . . . .
C12 C 1.1730(11) 0.7683(4) 0.3416(3) 0.0367(13) 1.0000 Uiso D U . . . .
H1 H 0.669(5) 0.6804(15) 0.2528(17) 0.046(3) 1.0000 Uiso D . . . . .
H2 H 1.1036 0.5219 0.3127 0.0402 1.0000 Uiso R . . . . .
H3 H 1.2448 0.4192 0.2282 0.0450 1.0000 Uiso R . . . . .
H4 H 1.0350 0.4108 0.0925 0.0479 1.0000 Uiso R . . . . .
H5 H 0.7660 0.5183 0.0351 0.0501 1.0000 Uiso R . . . . .
H9 H 1.1022 0.7492 0.5157 0.0480 1.0000 Uiso R . . . . .
H111 H 0.9225 0.5734 0.6079 0.0920 1.0000 Uiso DR . . . . .
H112 H 0.9119 0.6577 0.6394 0.0920 1.0000 Uiso DR . . . . .
H113 H 0.5438 0.6160 0.6163 0.0920 1.0000 Uiso DR . . . . .

loop_
_atom_site_aniso_label
_atom_site_aniso_U_11
_atom_site_aniso_U_22
_atom_site_aniso_U_33
_atom_site_aniso_U_23
_atom_site_aniso_U_13
_atom_site_aniso_U_12
S1 0.0437(8) 0.0243(14) 0.0444(14) 0.0033(7) -0.0039(7) -0.0025(8)

loop_
_atom_type_symbol
_atom_type_scat_dispersion_real
_atom_type_scat_dispersion_imag
_atom_type_scat_Cromer_Mann_a1
_atom_type_scat_Cromer_Mann_b1
_atom_type_scat_Cromer_Mann_a2
_atom_type_scat_Cromer_Mann_b2
_atom_type_scat_Cromer_Mann_a3
_atom_type_scat_Cromer_Mann_b3
_atom_type_scat_Cromer_Mann_a4
_atom_type_scat_Cromer_Mann_b4
_atom_type_scat_Cromer_Mann_c
_atom_type_scat_source
C 0.0033 0.0016 2.3100 20.8439 1.0200 10.2075 1.5886 0.5687 0.8650 51.6512 0.2156 'International Tables Vol C 4.2.6.8 and 6.1.1.4'
H 0.0000 0.0000 0.4930 10.5109 0.3229 26.1257 0.1402 3.1424 0.0408 57.7998 0.0030 'International Tables Vol C 4.2.6.8 and 6.1.1.4'
N 0.0061 0.0033 12.2126 0.0057 3.1322 9.8933 2.0125 28.9975 1.1663 0.5826 -11.5290 'International Tables Vol C 4.2.6.8 and 6.1.1.4'
O 0.0106 0.0060 3.0485 13.2771 2.2868 5.7011 1.5463 0.3239 0.8670 32.9089 0.2508 'International Tables Vol C 4.2.6.8 and 6.1.1.4'
S 0.1246 0.1234 6.9053 1.4679 5.2034 22.2151 1.4379 0.2536 1.5863 56.1720 0.8669 'International Tables Vol C 4.2.6.8 and 6.1.1.4'

loop_
_geom_angle_atom_site_label_1
_geom_angle_site_symmetry_1
_geom_angle_atom_site_label_2
_geom_angle_site_symmetry_2
_geom_angle_atom_site_label_3
_geom_angle_site_symmetry_3
_geom_angle
_geom_angle_publ_flag
C7 . S1 . C10 . 92.2(3) yes
C1 . N1 . C7 . 131.1(6) yes
C1 . N1 . H1 . 114(2) no
C7 . N1 . H1 . 115.0(20) no
O2 . N3 . O1 . 124.0(5) yes
O2 . N3 . C6 . 116.9(6) yes
O1 . N3 . C6 . 119.1(5) yes
N1 . C1 . C2 . 117.2(6) yes
N1 . C1 . C6 . 126.5(6) yes
C2 . C1 . C6 . 116.3(5) yes
C1 . C2 . C3 . 120.0(6) yes
C1 . C2 . H2 . 119.5 no
C3 . C2 . H2 . 120.5 no
C2 . C3 . C4 . 122.8(6) yes
C2 . C3 . H3 . 119.7 no
C4 . C3 . H3 . 117.5 no
C3 . C4 . C5 . 116.7(6) yes
C3 . C4 . H4 . 120.9 no
C5 . C4 . H4 . 122.3 no
C4 . C5 . C6 . 121.8(6) yes
C4 . C5 . H5 . 119.0 no
C6 . C5 . H5 . 119.1 no
N3 . C6 . C1 . 123.0(5) yes
N3 . C6 . C5 . 114.7(6) yes
C1 . C6 . C5 . 122.3(6) yes
N1 . C7 . S1 . 125.1(4) yes
N1 . C7 . C8 . 123.7(5) yes
S1 . C7 . C8 . 111.1(5) yes
C7 . C8 . C9 . 111.8(5) yes
C7 . C8 . C12 . 117.0(6) yes
C9 . C8 . C12 . 130.4(6) yes
C8 . C9 . C10 . 115.5(5) yes
C8 . C9 . H9 . 121.9 no
C10 . C9 . H9 . 122.6 no
S1 . C10 . C9 . 109.5(5) yes
S1 . C10 . C11 . 118.6(2) yes
C9 . C10 . C11 . 131.8(4) yes
C10 . C11 . H111 . 109.5 no
C10 . C11 . H112 . 109.6 no
H111 . C11 . H112 . 109.9 no
C10 . C11 . H113 . 109.5 no
H111 . C11 . H113 . 109.2 no
H112 . C11 . H113 . 109.1 no
C8 . C12 . N2 . 177.2(9) yes

loop_
_geom_bond_atom_site_label_1
_geom_bond_site_symmetry_1
_geom_bond_atom_site_label_2
_geom_bond_site_symmetry_2
_geom_bond_distance
_geom_bond_publ_flag
S1 . C7 . 1.694(6) yes
S1 . C10 . 1.754(4) yes
O1 . N3 . 1.217(5) yes
O2 . N3 . 1.255(5) yes
N1 . C1 . 1.338(7) yes
N1 . C7 . 1.372(6) yes
N1 . H1 . 0.85(3) no
N2 . C12 . 1.138(6) yes
N3 . C6 . 1.468(7) yes
C1 . C2 . 1.415(8) yes
C1 . C6 . 1.383(7) yes
C2 . C3 . 1.378(6) yes
C2 . H2 . 0.927 no
C3 . C4 . 1.390(6) yes
C3 . H3 . 0.930 no
C4 . C5 . 1.365(7) yes
C4 . H4 . 0.937 no
C5 . C6 . 1.382(7) yes
C5 . H5 . 0.930 no
C7 . C8 . 1.411(8) yes
C8 . C9 . 1.378(6) yes
C8 . C12 . 1.419(7) yes
C9 . C10 . 1.355(7) yes
C9 . H9 . 0.928 no
C10 . C11 . 1.459(7) yes
C11 . H111 . 0.956 no
C11 . H112 . 0.959 no
C11 . H113 . 0.957 no
